data_4003125
loop_
_publ_author_name
'Homma, Yuta'
'Ishida, Takayuki'

_publ_section_title
;
 A New S = 0 &#x21C4; S = 2 &#x201C;Spin-Crossover&#x201D; Scenario Found
 in a Nickel(II) Bis(nitroxide) System
;
_journal_issue 6
_journal_name_full 'Chemistry of Materials'
_journal_page_first 1835
_journal_paper_doi 10.1021/acs.chemmater.7b05357
_journal_volume 30
_journal_year 2018
_chemical_formula_moiety 'C30 H34 Cl2 N4 Ni O2'
_chemical_formula_sum 'C30 H34 Cl2 N4 Ni O2'
_chemical_formula_weight 612.23
_space_group_IT_number 14
_space_group_name_Hall '-P 2yn'
_space_group_name_H-M_alt 'P 1 21/n 1'
_symmetry_cell_setting monoclinic
_symmetry_Int_Tables_number 14
_symmetry_space_group_name_Hall '-P 2yn'
_symmetry_space_group_name_H-M 'P 1 21/n 1'
_atom_sites_solution_hydrogens geom
_atom_sites_solution_primary direct
_atom_sites_solution_secondary difmap
_cell_angle_alpha 90.0000
_cell_angle_beta 98.2146(11)
_cell_angle_gamma 90.0000
_cell_formula_units_Z 4
_cell_length_a 13.5301(18)
_cell_length_b 16.485(2)
_cell_length_c 13.905(2)
_cell_measurement_reflns_used 13169
_cell_measurement_temperature 400
_cell_measurement_theta_max 27.48
_cell_measurement_theta_min 3.04
_cell_volume 3069.6(7)
_computing_cell_refinement CrystalClear
_computing_data_collection 'CrystalClear (Rigaku Corp., 2000)'
_computing_data_reduction CrystalClear
_computing_molecular_graphics 'CrystalStructure 4.0'
_computing_publication_material 'CrystalStructure 4.0 (Rigaku, 2010)'
_computing_structure_refinement 'CRYSTALS (Carruthers, et al., 1999)'
_computing_structure_solution 'Superflip (Palatinus, et al., 2007)'
_diffrn_ambient_temperature 400
_diffrn_detector_area_resol_mean 14.629
_diffrn_measured_fraction_theta_full 0.980
_diffrn_measured_fraction_theta_max 0.980
_diffrn_measurement_device_type 'Rigaku Saturn70'
_diffrn_measurement_method \w
_diffrn_radiation_type 'Mo K\a'
_diffrn_radiation_wavelength 0.71073
_diffrn_reflns_av_R_equivalents 0.0646
_diffrn_reflns_limit_h_max 17
_diffrn_reflns_limit_h_min -17
_diffrn_reflns_limit_k_max 20
_diffrn_reflns_limit_k_min -20
_diffrn_reflns_limit_l_max 17
_diffrn_reflns_limit_l_min -17
_diffrn_reflns_number 49974
_diffrn_reflns_theta_full 26.73
_diffrn_reflns_theta_max 26.73
_diffrn_standards_number 0
_exptl_absorpt_coefficient_mu 0.838
_exptl_absorpt_correction_T_max 0.880
_exptl_absorpt_correction_T_min 0.770
_exptl_absorpt_correction_type numerical
_exptl_absorpt_process_details 'NUMABS (Rigaku, 1999)'
_exptl_crystal_colour black
_exptl_crystal_density_diffrn 1.325
_exptl_crystal_density_method 'not measured'
_exptl_crystal_description block
_exptl_crystal_F_000 1280.00
_exptl_crystal_size_max 0.182
_exptl_crystal_size_mid 0.158
_exptl_crystal_size_min 0.152
_refine_diff_density_max 0.430
_refine_diff_density_min -0.380
_refine_ls_extinction_method none
_refine_ls_goodness_of_fit_ref 1.196
_refine_ls_hydrogen_treatment constr
_refine_ls_number_parameters 386
_refine_ls_number_reflns 6379
_refine_ls_R_factor_gt 0.0727
_refine_ls_shift/su_max 0.000
_refine_ls_structure_factor_coef F
_refine_ls_weighting_details 'w = 1/[0.0005Fo^2^ + 4.0000\s(Fo^2^)]'
_refine_ls_weighting_scheme calc
_refine_ls_wR_factor_ref 0.0722
_reflns_number_gt 5943
_reflns_number_total 6381
_reflns_threshold_expression F>2.0\s(F)
_cod_data_source_file cm7b05357_si_004.cif
_cod_data_source_block '[Ni(phpyNO)2Cl2]_400K'
_cod_database_code 4003125

loop_
_symmetry_equiv_pos_site_id
_symmetry_equiv_pos_as_xyz
1 +X,+Y,+Z
2 1/2-X,1/2+Y,1/2-Z
3 -X,-Y,-Z
4 1/2+X,1/2-Y,1/2+Z

loop_
_atom_site_label
_atom_site_type_symbol
_atom_site_fract_x
_atom_site_fract_y
_atom_site_fract_z
_atom_site_U_iso_or_equiv
_atom_site_adp_type
_atom_site_occupancy
_atom_site_symmetry_multiplicity
_atom_site_calc_flag
_atom_site_refinement_flags
Ni1 Ni 0.65266(3) 0.17169(2) 0.86992(3) 0.03966(14) Uani 1.0 4 d .
Cl1 Cl 0.68946(7) 0.20513(6) 1.03475(6) 0.0576(3) Uani 1.0 4 d .
Cl2 Cl 0.74461(9) 0.27318(6) 0.80545(9) 0.0864(4) Uani 1.0 4 d .
O1 O 0.5971(2) 0.13611(16) 0.72876(17) 0.0688(9) Uani 1.0 4 d .
O2 O 0.58100(17) 0.06331(13) 0.90005(19) 0.0586(8) Uani 1.0 4 d .
N1 N 0.5250(2) 0.17966(16) 0.6862(2) 0.0491(9) Uani 1.0 4 d .
N2 N 0.52370(18) 0.23791(15) 0.83759(18) 0.0434(8) Uani 1.0 4 d .
N3 N 0.62196(19) 0.00018(15) 0.86921(19) 0.0428(8) Uani 1.0 4 d .
N4 N 0.75836(18) 0.08343(14) 0.86837(18) 0.0391(8) Uani 1.0 4 d .
C1 C 0.4790(3) 0.23389(19) 0.7453(3) 0.0445(10) Uani 1.0 4 d .
C2 C 0.3959(3) 0.2801(3) 0.7118(3) 0.0583(12) Uani 1.0 4 d .
C3 C 0.3625(3) 0.3345(2) 0.7740(3) 0.0579(12) Uani 1.0 4 d .
C4 C 0.4104(3) 0.3438(2) 0.8683(3) 0.0493(10) Uani 1.0 4 d .
C5 C 0.4892(3) 0.29095(19) 0.8968(3) 0.0489(10) Uani 1.0 4 d .
C6 C 0.3811(3) 0.4063(2) 0.9357(3) 0.0535(11) Uani 1.0 4 d .
C7 C 0.3679(3) 0.4856(3) 0.9053(3) 0.0689(14) Uani 1.0 4 d .
C8 C 0.3432(4) 0.5441(3) 0.9672(4) 0.0870(18) Uani 1.0 4 d .
C9 C 0.3318(4) 0.5261(4) 1.0604(5) 0.0946(19) Uani 1.0 4 d .
C10 C 0.3431(4) 0.4473(4) 1.0918(4) 0.0966(19) Uani 1.0 4 d .
C11 C 0.3692(4) 0.3876(3) 1.0296(3) 0.0786(15) Uani 1.0 4 d .
C12 C 0.5006(3) 0.1701(3) 0.5781(3) 0.0609(12) Uani 1.0 4 d .
C13 C 0.5800(4) 0.1148(3) 0.5466(4) 0.1018(19) Uani 1.0 4 d .
C14 C 0.3995(4) 0.1295(3) 0.5556(4) 0.1046(19) Uani 1.0 4 d .
C15 C 0.5035(5) 0.2522(3) 0.5294(4) 0.113(3) Uani 1.0 4 d .
C16 C 0.7238(3) 0.00685(17) 0.8598(2) 0.0392(9) Uani 1.0 4 d .
C17 C 0.7867(3) -0.05770(19) 0.8446(3) 0.0521(11) Uani 1.0 4 d .
C18 C 0.8853(3) -0.0413(2) 0.8400(3) 0.0560(12) Uani 1.0 4 d .
C19 C 0.9234(3) 0.0370(2) 0.8505(3) 0.0473(10) Uani 1.0 4 d .
C20 C 0.8543(3) 0.09684(19) 0.8643(3) 0.0468(10) Uani 1.0 4 d .
C21 C 1.0284(3) 0.0582(3) 0.8460(3) 0.0556(11) Uani 1.0 4 d .
C22 C 1.1049(3) 0.0076(3) 0.8866(3) 0.0705(14) Uani 1.0 4 d .
C23 C 1.2044(4) 0.0270(4) 0.8835(4) 0.0935(19) Uani 1.0 4 d .
C24 C 1.2264(4) 0.0975(4) 0.8405(5) 0.104(2) Uani 1.0 4 d .
C25 C 1.1525(4) 0.1488(3) 0.7983(5) 0.099(2) Uani 1.0 4 d .
C26 C 1.0527(3) 0.1288(3) 0.8018(4) 0.0807(16) Uani 1.0 4 d .
C27 C 0.5551(3) -0.07126(19) 0.8403(3) 0.0526(11) Uani 1.0 4 d .
C28 C 0.4482(3) -0.0443(3) 0.8458(4) 0.0775(15) Uani 1.0 4 d .
C29 C 0.5628(4) -0.0922(3) 0.7358(3) 0.0770(15) Uani 1.0 4 d .
C30 C 0.5845(4) -0.1418(3) 0.9086(4) 0.0903(17) Uani 1.0 4 d .
H1 H 0.3635 0.2742 0.6486 0.0678 Uiso 1.0 4 calc R
H2 H 0.3066 0.3660 0.7526 0.0680 Uiso 1.0 4 calc R
H3 H 0.5197 0.2928 0.9610 0.0580 Uiso 1.0 4 calc R
H4 H 0.3759 0.4994 0.8421 0.0836 Uiso 1.0 4 calc R
H5 H 0.3339 0.5971 0.9451 0.1046 Uiso 1.0 4 calc R
H6 H 0.3167 0.5668 1.1023 0.1130 Uiso 1.0 4 calc R
H7 H 0.3333 0.4338 1.1547 0.1154 Uiso 1.0 4 calc R
H8 H 0.3787 0.3345 1.0517 0.0944 Uiso 1.0 4 calc R
H9 H 0.5785 0.0633 0.5787 0.1210 Uiso 1.0 4 calc R
H10 H 0.5672 0.1070 0.4775 0.1211 Uiso 1.0 4 calc R
H11 H 0.6446 0.1391 0.5638 0.1210 Uiso 1.0 4 calc R
H12 H 0.3499 0.1626 0.5794 0.1203 Uiso 1.0 4 calc R
H13 H 0.3828 0.1229 0.4866 0.1203 Uiso 1.0 4 calc R
H14 H 0.4017 0.0773 0.5865 0.1203 Uiso 1.0 4 calc R
H15 H 0.5690 0.2752 0.5449 0.1370 Uiso 1.0 4 calc R
H16 H 0.4879 0.2458 0.4602 0.1370 Uiso 1.0 4 calc R
H17 H 0.4555 0.2876 0.5521 0.1369 Uiso 1.0 4 calc R
H18 H 0.7623 -0.1104 0.8377 0.0624 Uiso 1.0 4 calc R
H19 H 0.9278 -0.0838 0.8297 0.0674 Uiso 1.0 4 calc R
H20 H 0.8771 0.1500 0.8713 0.0560 Uiso 1.0 4 calc R
H21 H 1.0894 -0.0402 0.9165 0.0842 Uiso 1.0 4 calc R
H22 H 1.2551 -0.0077 0.9104 0.1115 Uiso 1.0 4 calc R
H23 H 1.2929 0.1114 0.8396 0.1249 Uiso 1.0 4 calc R
H24 H 1.1687 0.1962 0.7678 0.1212 Uiso 1.0 4 calc R
H25 H 1.0023 0.1634 0.7741 0.0976 Uiso 1.0 4 calc R
H26 H 0.4313 0.0004 0.8022 0.0937 Uiso 1.0 4 calc R
H27 H 0.4033 -0.0886 0.8278 0.0936 Uiso 1.0 4 calc R
H28 H 0.4427 -0.0276 0.9110 0.0938 Uiso 1.0 4 calc R
H29 H 0.6307 -0.1057 0.7298 0.0917 Uiso 1.0 4 calc R
H30 H 0.5205 -0.1378 0.7160 0.0918 Uiso 1.0 4 calc R
H31 H 0.5421 -0.0465 0.6950 0.0919 Uiso 1.0 4 calc R
H32 H 0.5780 -0.1261 0.9739 0.1069 Uiso 1.0 4 calc R
H33 H 0.5417 -0.1873 0.8899 0.1070 Uiso 1.0 4 calc R
H34 H 0.6525 -0.1567 0.9053 0.1069 Uiso 1.0 4 calc R

loop_
_atom_site_aniso_label
_atom_site_aniso_U_11
_atom_site_aniso_U_22
_atom_site_aniso_U_33
_atom_site_aniso_U_12
_atom_site_aniso_U_13
_atom_site_aniso_U_23
Ni1 0.0385(3) 0.0362(3) 0.0428(3) 0.00577(16) 0.00097(18) 0.00061(17)
Cl1 0.0543(6) 0.0641(6) 0.0498(6) -0.0017(5) -0.0083(4) -0.0080(5)
Cl2 0.0840(8) 0.0597(7) 0.1215(10) 0.0026(6) 0.0355(7) 0.0374(7)
O1 0.0798(19) 0.0741(18) 0.0465(15) 0.0386(15) -0.0114(13) -0.0119(13)
O2 0.0521(15) 0.0427(13) 0.0853(19) -0.0028(11) 0.0248(13) -0.0159(13)
N1 0.0521(18) 0.0488(17) 0.0433(17) 0.0097(13) -0.0043(13) -0.0030(13)
N2 0.0484(16) 0.0422(15) 0.0378(15) 0.0075(12) 0.0001(12) -0.0059(12)
N3 0.0428(16) 0.0359(15) 0.0505(17) 0.0008(12) 0.0089(12) -0.0032(12)
N4 0.0368(15) 0.0365(14) 0.0436(16) 0.0018(11) 0.0049(11) 0.0011(12)
C1 0.0476(19) 0.0443(19) 0.0387(18) 0.0062(15) -0.0040(14) -0.0038(15)
C2 0.054(3) 0.066(3) 0.049(3) 0.0182(19) -0.0115(17) -0.0068(18)
C3 0.050(3) 0.063(3) 0.057(3) 0.0234(18) -0.0047(18) -0.0035(18)
C4 0.045(2) 0.050(2) 0.052(3) 0.0088(16) 0.0035(16) -0.0011(16)
C5 0.054(2) 0.051(2) 0.0396(19) 0.0103(17) 0.0015(15) -0.0019(16)
C6 0.051(2) 0.059(3) 0.051(3) 0.0127(17) 0.0077(16) -0.0062(17)
C7 0.083(3) 0.052(3) 0.074(3) 0.022(2) 0.020(3) 0.000(2)
C8 0.094(4) 0.062(3) 0.106(4) 0.023(3) 0.016(3) -0.015(3)
C9 0.079(4) 0.096(4) 0.108(5) 0.019(3) 0.010(3) -0.048(4)
C10 0.106(4) 0.119(5) 0.064(3) 0.028(4) 0.007(3) -0.019(3)
C11 0.088(4) 0.081(3) 0.067(3) 0.027(3) 0.012(3) -0.007(3)
C12 0.075(3) 0.067(3) 0.036(2) 0.022(2) -0.0063(18) -0.0074(17)
C13 0.122(5) 0.124(5) 0.056(3) 0.049(4) 0.003(3) -0.020(3)
C14 0.097(4) 0.104(4) 0.100(4) 0.004(3) -0.031(3) -0.038(3)
C15 0.162(6) 0.112(4) 0.069(4) 0.037(4) 0.026(4) 0.035(3)
C16 0.0421(18) 0.0368(17) 0.0382(18) 0.0018(14) 0.0041(14) -0.0001(14)
C17 0.059(3) 0.0357(18) 0.062(3) 0.0065(16) 0.0093(17) -0.0101(16)
C18 0.048(3) 0.048(2) 0.073(3) 0.0162(17) 0.0111(18) -0.0032(18)
C19 0.0401(18) 0.051(2) 0.050(2) 0.0071(16) 0.0043(15) -0.0051(16)
C20 0.047(2) 0.0431(19) 0.050(2) -0.0003(16) 0.0056(15) -0.0043(15)
C21 0.040(2) 0.068(3) 0.059(3) 0.0055(18) 0.0080(16) -0.0136(19)
C22 0.046(3) 0.108(4) 0.057(3) 0.014(3) 0.0047(18) -0.008(3)
C23 0.052(3) 0.140(5) 0.087(4) 0.016(3) 0.004(3) -0.020(4)
C24 0.042(3) 0.144(6) 0.127(5) -0.010(4) 0.013(3) -0.045(4)
C25 0.076(4) 0.091(4) 0.137(5) -0.023(3) 0.040(4) -0.023(4)
C26 0.056(3) 0.076(3) 0.113(4) -0.002(3) 0.020(3) -0.011(3)
C27 0.048(2) 0.0416(19) 0.069(3) -0.0079(16) 0.0087(17) -0.0066(17)
C28 0.046(3) 0.078(3) 0.111(4) -0.016(2) 0.018(3) -0.022(3)
C29 0.074(3) 0.074(3) 0.081(3) 0.002(3) 0.005(3) -0.027(3)
C30 0.092(4) 0.058(3) 0.118(4) -0.016(3) 0.003(3) 0.026(3)

loop_
_atom_type_symbol
_atom_type_description
_atom_type_scat_dispersion_real
_atom_type_scat_dispersion_imag
_atom_type_scat_source
C C 0.003 0.002
;
International Tables for Crystallography
(1992, Vol. C, Tables 4.2.6.8 and 6.1.1.4)
;
H H 0.000 0.000
;
International Tables for Crystallography
(1992, Vol. C, Table 6.1.1.4)
;
Cl Cl 0.148 0.159
;
International Tables for Crystallography
(1992, Vol. C, Tables 4.2.6.8 and 6.1.1.4)
;
N N 0.006 0.003
;
International Tables for Crystallography
(1992, Vol. C, Tables 4.2.6.8 and 6.1.1.4)
;
Ni Ni 0.339 1.112
;
International Tables for Crystallography
(1992, Vol. C, Tables 4.2.6.8 and 6.1.1.4)
;
O O 0.011 0.006
;
International Tables for Crystallography
(1992, Vol. C, Tables 4.2.6.8 and 6.1.1.4)
;

loop_
_geom_angle_atom_site_label_1
_geom_angle_atom_site_label_2
_geom_angle_atom_site_label_3
_geom_angle
_geom_angle_publ_flag
Cl1 Ni1 Cl2 99.00(4) yes
Cl1 Ni1 O1 170.57(9) yes
Cl1 Ni1 O2 92.56(8) yes
Cl1 Ni1 N2 98.30(8) yes
Cl1 Ni1 N4 97.28(8) yes
Cl2 Ni1 O1 88.88(9) yes
Cl2 Ni1 O2 165.85(8) yes
Cl2 Ni1 N2 91.01(8) yes
Cl2 Ni1 N4 95.39(8) yes
O1 Ni1 O2 80.44(11) yes
O1 Ni1 N2 76.25(11) yes
O1 Ni1 N4 87.05(10) yes
O2 Ni1 N2 95.38(10) yes
O2 Ni1 N4 74.95(10) yes
N2 Ni1 N4 162.00(10) yes
Ni1 O1 N1 115.1(2) yes
Ni1 O2 N3 112.9(2) yes
O1 N1 C1 116.8(3) yes
O1 N1 C12 116.5(3) yes
C1 N1 C12 126.6(3) yes
Ni1 N2 C1 115.9(2) yes
Ni1 N2 C5 125.2(2) yes
C1 N2 C5 118.4(3) yes
O2 N3 C16 116.3(3) yes
O2 N3 C27 116.9(3) yes
C16 N3 C27 126.6(3) yes
Ni1 N4 C16 115.7(2) yes
Ni1 N4 C20 125.0(2) yes
C16 N4 C20 118.9(3) yes
N1 C1 N2 114.3(3) yes
N1 C1 C2 123.7(3) yes
N2 C1 C2 122.0(3) yes
C1 C2 C3 118.3(4) yes
C2 C3 C4 121.2(4) yes
C3 C4 C5 115.9(4) yes
C3 C4 C6 122.9(3) yes
C5 C4 C6 121.2(3) yes
N2 C5 C4 123.9(3) yes
C4 C6 C7 120.0(4) yes
C4 C6 C11 121.5(4) yes
C7 C6 C11 118.5(4) yes
C6 C7 C8 120.6(5) yes
C7 C8 C9 121.2(5) yes
C8 C9 C10 119.1(5) yes
C9 C10 C11 120.0(5) yes
C6 C11 C10 120.5(5) yes
N1 C12 C13 106.8(3) yes
N1 C12 C14 108.4(4) yes
N1 C12 C15 109.7(3) yes
C13 C12 C14 109.3(4) yes
C13 C12 C15 110.0(4) yes
C14 C12 C15 112.5(4) yes
N3 C16 N4 113.5(3) yes
N3 C16 C17 125.5(3) yes
N4 C16 C17 121.0(3) yes
C16 C17 C18 118.3(3) yes
C17 C18 C19 121.8(4) yes
C18 C19 C20 115.3(3) yes
C18 C19 C21 124.2(4) yes
C20 C19 C21 120.6(3) yes
N4 C20 C19 124.7(3) yes
C19 C21 C22 120.6(4) yes
C19 C21 C26 120.9(4) yes
C22 C21 C26 118.5(4) yes
C21 C22 C23 121.3(5) yes
C22 C23 C24 118.9(5) yes
C23 C24 C25 121.5(5) yes
C24 C25 C26 119.1(5) yes
C21 C26 C25 120.6(4) yes
N3 C27 C28 107.3(3) yes
N3 C27 C29 108.3(3) yes
N3 C27 C30 109.8(3) yes
C28 C27 C29 108.2(3) yes
C28 C27 C30 111.0(4) yes
C29 C27 C30 112.2(4) yes
C1 C2 H1 120.826 no
C3 C2 H1 120.824 no
C2 C3 H2 119.380 no
C4 C3 H2 119.384 no
N2 C5 H3 118.029 no
C4 C5 H3 118.033 no
C6 C7 H4 119.690 no
C8 C7 H4 119.683 no
C7 C8 H5 119.381 no
C9 C8 H5 119.383 no
C8 C9 H6 120.440 no
C10 C9 H6 120.443 no
C9 C10 H7 120.013 no
C11 C10 H7 120.016 no
C6 C11 H8 119.762 no
C10 C11 H8 119.767 no
C12 C13 H9 109.492 no
C12 C13 H10 109.499 no
C12 C13 H11 109.512 no
H9 C13 H10 109.448 no
H9 C13 H11 109.438 no
H10 C13 H11 109.439 no
C12 C14 H12 109.497 no
C12 C14 H13 109.489 no
C12 C14 H14 109.512 no
H12 C14 H13 109.441 no
H12 C14 H14 109.450 no
H13 C14 H14 109.439 no
C12 C15 H15 109.491 no
C12 C15 H16 109.503 no
C12 C15 H17 109.503 no
H15 C15 H16 109.444 no
H15 C15 H17 109.442 no
H16 C15 H17 109.446 no
C16 C17 H18 120.833 no
C18 C17 H18 120.826 no
C17 C18 H19 119.111 no
C19 C18 H19 119.109 no
N4 C20 H20 117.665 no
C19 C20 H20 117.661 no
C21 C22 H21 119.342 no
C23 C22 H21 119.328 no
C22 C23 H22 120.538 no
C24 C23 H22 120.538 no
C23 C24 H23 119.251 no
C25 C24 H23 119.269 no
C24 C25 H24 120.439 no
C26 C25 H24 120.447 no
C21 C26 H25 119.695 no
C25 C26 H25 119.711 no
C27 C28 H26 109.496 no
C27 C28 H27 109.505 no
C27 C28 H28 109.495 no
H26 C28 H27 109.443 no
H26 C28 H28 109.449 no
H27 C28 H28 109.438 no
C27 C29 H29 109.500 no
C27 C29 H30 109.506 no
C27 C29 H31 109.490 no
H29 C29 H30 109.438 no
H29 C29 H31 109.445 no
H30 C29 H31 109.448 no
C27 C30 H32 109.488 no
C27 C30 H33 109.505 no
C27 C30 H34 109.509 no
H32 C30 H33 109.438 no
H32 C30 H34 109.447 no
H33 C30 H34 109.440 no

loop_
_geom_bond_atom_site_label_1
_geom_bond_atom_site_label_2
_geom_bond_distance
_geom_bond_publ_flag
Ni1 Cl1 2.3407(10) yes
Ni1 Cl2 2.3386(13) yes
Ni1 O1 2.083(3) yes
Ni1 O2 2.103(3) yes
Ni1 N2 2.053(3) yes
Ni1 N4 2.042(3) yes
O1 N1 1.285(4) yes
O2 N3 1.281(4) yes
N1 C1 1.418(5) yes
N1 C12 1.500(5) yes
N2 C1 1.339(4) yes
N2 C5 1.330(5) yes
N3 C16 1.406(4) yes
N3 C27 1.505(4) yes
N4 C16 1.346(4) yes
N4 C20 1.326(5) yes
C1 C2 1.382(5) yes
C2 C3 1.368(6) yes
C3 C4 1.385(5) yes
C4 C5 1.390(5) yes
C4 C6 1.486(5) yes
C6 C7 1.377(5) yes
C6 C11 1.373(6) yes
C7 C8 1.365(7) yes
C8 C9 1.359(9) yes
C9 C10 1.373(8) yes
C10 C11 1.388(8) yes
C12 C13 1.520(7) yes
C12 C14 1.515(7) yes
C12 C15 1.517(7) yes
C16 C17 1.398(5) yes
C17 C18 1.372(5) yes
C18 C19 1.390(5) yes
C19 C20 1.391(5) yes
C19 C21 1.472(5) yes
C21 C22 1.385(6) yes
C21 C26 1.378(6) yes
C22 C23 1.391(6) yes
C23 C24 1.360(9) yes
C24 C25 1.375(8) yes
C25 C26 1.398(7) yes
C27 C28 1.525(6) yes
C27 C29 1.512(6) yes
C27 C30 1.518(6) yes
C2 H1 0.930 no
C3 H2 0.930 no
C5 H3 0.930 no
C7 H4 0.930 no
C8 H5 0.930 no
C9 H6 0.930 no
C10 H7 0.930 no
C11 H8 0.930 no
C13 H9 0.960 no
C13 H10 0.960 no
C13 H11 0.960 no
C14 H12 0.960 no
C14 H13 0.960 no
C14 H14 0.960 no
C15 H15 0.960 no
C15 H16 0.960 no
C15 H17 0.960 no
C17 H18 0.930 no
C18 H19 0.930 no
C20 H20 0.930 no
C22 H21 0.930 no
C23 H22 0.930 no
C24 H23 0.930 no
C25 H24 0.930 no
C26 H25 0.930 no
C28 H26 0.960 no
C28 H27 0.960 no
C28 H28 0.960 no
C29 H29 0.960 no
C29 H30 0.960 no
C29 H31 0.960 no
C30 H32 0.960 no
C30 H33 0.960 no
C30 H34 0.960 no

loop_
_geom_contact_atom_site_label_1
_geom_contact_atom_site_label_2
_geom_contact_distance
_geom_contact_publ_flag
_geom_contact_site_symmetry_2
Cl1 C5 3.397(4) no .
Cl2 N1 3.542(3) no .
Cl2 C20 3.313(4) no .
O1 N3 2.960(4) no .
O1 C2 3.593(5) no .
O1 C13 2.535(5) no .
O1 C14 3.334(6) no .
O1 C15 3.456(6) no .
O1 C16 3.147(4) no .
O2 N1 3.529(4) no .
O2 C17 3.596(5) no .
O2 C28 2.560(5) no .
O2 C29 3.419(5) no .
O2 C30 3.384(5) no .
N1 C5 3.547(5) no .
N2 C3 2.743(5) no .
N3 C20 3.534(5) no .
N4 C18 2.744(5) no .
C1 C4 2.742(5) no .
C1 C14 3.205(6) no .
C1 C15 3.083(6) no .
C2 C5 2.704(5) no .
C2 C12 3.084(6) no .
C2 C14 3.304(7) no .
C2 C15 3.134(7) no .
C3 C7 3.082(6) no .
C5 C11 3.073(6) no .
C6 C9 2.771(7) no .
C7 C10 2.735(7) no .
C8 C11 2.728(7) no .
C16 C19 2.768(5) no .
C16 C29 3.052(5) no .
C16 C30 3.222(6) no .
C17 C20 2.708(5) no .
C17 C27 3.134(5) no .
C17 C29 3.237(6) no .
C17 C30 3.300(7) no .
C18 C22 3.057(5) no .
C20 C26 2.984(6) no .
C21 C24 2.768(6) no .
C22 C25 2.751(7) no .
C23 C26 2.766(7) no .
Cl1 C2 3.459(4) no 4_555
Cl2 C17 3.471(4) no 2_656
Cl2 C29 3.531(5) no 2_656
C2 Cl1 3.459(4) no 4_454
C8 C14 3.545(7) no 2_556
C14 C8 3.545(7) no 2_546
C17 Cl2 3.471(4) no 2_646
C29 Cl2 3.531(5) no 2_646
Ni1 H3 3.0788 no .
Ni1 H20 3.0543 no .
Cl1 H3 2.7823 no .
Cl2 H20 2.7749 no .
O1 H9 2.3895 no .
O1 H10 3.4917 no .
O1 H11 2.4699 no .
O1 H14 3.2170 no .
O1 H15 3.4140 no .
O1 H26 3.4260 no .
O1 H31 3.1204 no .
O2 H26 2.4982 no .
O2 H27 3.5166 no .
O2 H28 2.4192 no .
O2 H31 3.3546 no .
O2 H32 3.2891 no .
N1 H1 2.6740 no .
N1 H9 2.5973 no .
N1 H10 3.2629 no .
N1 H11 2.5976 no .
N1 H12 2.6251 no .
N1 H13 3.2794 no .
N1 H14 2.6252 no .
N1 H15 2.6502 no .
N1 H16 3.2953 no .
N1 H17 2.6503 no .
N2 H1 3.2146 no .
N3 H18 2.7130 no .
N3 H26 2.6141 no .
N3 H27 3.2764 no .
N3 H28 2.6140 no .
N3 H29 2.6229 no .
N3 H30 3.2801 no .
N3 H31 2.6228 no .
N3 H32 2.6559 no .
N3 H33 3.3014 no .
N3 H34 2.6561 no .
N4 H18 3.2258 no .
C1 H2 3.2031 no .
C1 H3 3.1260 no .
C1 H12 2.9333 no .
C1 H14 3.4609 no .
C1 H15 3.2684 no .
C1 H17 2.8038 no .
C2 H12 2.6835 no .
C2 H15 3.5259 no .
C2 H17 2.4720 no .
C3 H3 3.1904 no .
C3 H4 2.8750 no .
C3 H17 3.5799 no .
C4 H1 3.2397 no .
C4 H4 2.6241 no .
C4 H8 2.6499 no .
C5 H2 3.1995 no .
C5 H8 2.8833 no .
C6 H2 2.6846 no .
C6 H3 2.6377 no .
C6 H5 3.2161 no .
C6 H7 3.2332 no .
C7 H2 2.9293 no .
C7 H6 3.2113 no .
C7 H8 3.2061 no .
C8 H7 3.1960 no .
C9 H4 3.2059 no .
C9 H8 3.2276 no .
C10 H5 3.1946 no .
C11 H3 2.8375 no .
C11 H4 3.2051 no .
C11 H6 3.2338 no .
C12 H1 2.8054 no .
C13 H12 3.3061 no .
C13 H13 2.6836 no .
C13 H14 2.6253 no .
C13 H15 2.6476 no .
C13 H16 2.6897 no .
C13 H17 3.3158 no .
C13 H31 3.4489 no .
C14 H1 2.7894 no .
C14 H9 2.6340 no .
C14 H10 2.6768 no .
C14 H11 3.3057 no .
C14 H15 3.3386 no .
C14 H16 2.7053 no .
C14 H17 2.7160 no .
C15 H1 2.7136 no .
C15 H9 3.3156 no .
C15 H10 2.6769 no .
C15 H11 2.6618 no .
C15 H12 2.7204 no .
C15 H13 2.6996 no .
C15 H14 3.3391 no .
C16 H19 3.2191 no .
C16 H20 3.1314 no .
C16 H29 2.7645 no .
C16 H31 3.2338 no .
C16 H32 3.4789 no .
C16 H34 2.9623 no .
C17 H29 2.5812 no .
C17 H34 2.6665 no .
C18 H20 3.1886 no .
C18 H21 2.8131 no .
C19 H18 3.2528 no .
C19 H21 2.6299 no .
C19 H25 2.6332 no .
C20 H19 3.1973 no .
C20 H25 2.7394 no .
C21 H19 2.7000 no .
C21 H20 2.6099 no .
C21 H22 3.2569 no .
C21 H24 3.2493 no .
C22 H19 2.8444 no .
C22 H23 3.2089 no .
C22 H25 3.2167 no .
C23 H24 3.2218 no .
C24 H21 3.2050 no .
C24 H25 3.2289 no .
C25 H22 3.2245 no .
C26 H20 2.7126 no .
C26 H21 3.2136 no .
C26 H23 3.2294 no .
C27 H18 2.8826 no .
C28 H29 3.2950 no .
C28 H30 2.6638 no .
C28 H31 2.6023 no .
C28 H32 2.6792 no .
C28 H33 2.7031 no .
C28 H34 3.3326 no .
C29 H9 3.3947 no .
C29 H18 2.8795 no .
C29 H26 2.6106 no .
C29 H27 2.6614 no .
C29 H28 3.2928 no .
C29 H32 3.3352 no .
C29 H33 2.7030 no .
C29 H34 2.7100 no .
C30 H18 2.7755 no .
C30 H26 3.3315 no .
C30 H27 2.6934 no .
C30 H28 2.6917 no .
C30 H29 2.7145 no .
C30 H30 2.6955 no .
C30 H31 3.3363 no .
H1 H2 2.3006 no .
H1 H12 2.0727 no .
H1 H13 3.3960 no .
H1 H14 3.4174 no .
H1 H15 3.3095 no .
H1 H16 3.3417 no .
H1 H17 1.9679 no .
H2 H4 2.6323 no .
H3 H8 2.5273 no .
H4 H5 2.2814 no .
H5 H6 2.2862 no .
H6 H7 2.3098 no .
H7 H8 2.3154 no .
H9 H12 3.5010 no .
H9 H13 2.9411 no .
H9 H14 2.4214 no .
H9 H15 3.5234 no .
H9 H16 3.5623 no .
H9 H29 3.5004 no .
H9 H31 2.5234 no .
H10 H12 3.5609 no .
H10 H13 2.5299 no .
H10 H14 2.9179 no .
H10 H15 2.9251 no .
H10 H16 2.5245 no .
H10 H17 3.5591 no .
H11 H13 3.5621 no .
H11 H14 3.4979 no .
H11 H15 2.4631 no .
H11 H16 2.9649 no .
H11 H17 3.5278 no .
H12 H15 3.5880 no .
H12 H16 3.0003 no .
H12 H17 2.5665 no .
H13 H15 3.5675 no .
H13 H16 2.5326 no .
H13 H17 2.9851 no .
H14 H16 3.5696 no .
H14 H17 3.5877 no .
H14 H26 3.2295 no .
H14 H31 3.0385 no .
H18 H19 2.3011 no .
H18 H29 2.1592 no .
H18 H30 3.4907 no .
H18 H31 3.4977 no .
H18 H32 3.3498 no .
H18 H33 3.4148 no .
H18 H34 2.0175 no .
H19 H21 2.4482 no .
H20 H25 2.3234 no .
H21 H22 2.3187 no .
H22 H23 2.2867 no .
H23 H24 2.3009 no .
H24 H25 2.3301 no .
H26 H29 3.4812 no .
H26 H30 2.9140 no .
H26 H31 2.3880 no .
H26 H32 3.5534 no .
H26 H33 3.5719 no .
H27 H29 3.5487 no .
H27 H30 2.5084 no .
H27 H31 2.8987 no .
H27 H32 2.9533 no .
H27 H33 2.5364 no .
H27 H34 3.5710 no .
H28 H30 3.5462 no .
H28 H31 3.4753 no .
H28 H32 2.5089 no .
H28 H33 2.9861 no .
H28 H34 3.5583 no .
H29 H32 3.5818 no .
H29 H33 2.9968 no .
H29 H34 2.5576 no .
H30 H32 3.5645 no .
H30 H33 2.5298 no .
H30 H34 2.9788 no .
H31 H33 3.5682 no .
H31 H34 3.5825 no .
Cl1 H1 2.6653 no 4_555
Cl1 H2 3.4195 no 4_555
Cl1 H5 3.2904 no 3_667
Cl1 H12 3.0772 no 4_555
Cl1 H17 3.5747 no 4_555
Cl1 H22 3.4018 no 3_757
Cl1 H27 3.0998 no 3_657
Cl1 H28 3.5659 no 3_657
Cl1 H33 3.4495 no 3_657
Cl2 H6 3.0982 no 3_667
Cl2 H13 3.3805 no 4_555
Cl2 H18 2.7562 no 2_656
Cl2 H29 2.7044 no 2_656
Cl2 H30 3.5517 no 2_656
O2 H22 3.3218 no 3_757
O2 H28 2.7555 no 3_657
O2 H32 3.1384 no 3_657
N3 H22 3.2735 no 3_757
N3 H28 3.3278 no 3_657
N4 H7 3.2861 no 4_554
N4 H21 3.4550 no 3_757
N4 H22 3.3485 no 3_757
C1 H19 3.4770 no 2_656
C2 H19 3.3841 no 2_656
C2 H21 3.4791 no 2_656
C2 H24 3.5565 no 1_455
C3 H21 3.4929 no 2_656
C3 H24 3.4664 no 1_455
C5 H5 3.5298 no 3_667
C5 H6 3.5197 no 3_667
C5 H32 3.4518 no 3_657
C5 H33 3.5001 no 3_657
C8 H3 3.3377 no 3_667
C8 H12 3.2520 no 2_556
C8 H13 3.4650 no 2_556
C8 H14 3.3355 no 2_556
C9 H13 3.2952 no 2_556
C10 H9 3.5627 no 4_455
C10 H11 3.0158 no 4_455
C10 H25 3.5827 no 4_455
C11 H11 3.1727 no 4_455
C14 H5 3.2011 no 2_546
C14 H6 3.5512 no 2_546
C15 H19 3.3908 no 2_656
C15 H20 3.0469 no 4_454
C16 H7 3.5350 no 4_554
C16 H22 3.1666 no 3_757
C17 H6 3.4534 no 4_554
C17 H7 3.4662 no 4_554
C17 H15 3.5926 no 2_646
C18 H6 3.3300 no 4_554
C18 H7 3.1243 no 4_554
C18 H15 3.4365 no 2_646
C19 H7 2.8606 no 4_554
C19 H21 3.2693 no 3_757
C20 H7 2.9326 no 4_554
C20 H16 3.3290 no 4_555
C20 H17 3.3612 no 4_555
C20 H21 3.1736 no 3_757
C21 H4 3.2298 no 2_646
C21 H7 3.4727 no 4_554
C22 H2 3.3613 no 2_646
C22 H4 3.2305 no 2_646
C23 H2 3.2512 no 2_646
C23 H4 3.2017 no 2_646
C23 H26 3.4482 no 1_655
C23 H27 3.4747 no 1_655
C23 H28 3.3169 no 1_655
C24 H4 3.1579 no 2_646
C24 H26 3.3109 no 1_655
C24 H32 3.4551 no 3_757
C25 H4 3.1322 no 2_646
C25 H5 3.5208 no 2_646
C26 H4 3.1690 no 2_646
C26 H7 3.5119 no 4_554
C26 H16 3.2315 no 4_555
C28 H22 2.9446 no 1_455
C28 H23 3.3106 no 1_455
C29 H10 3.2340 no 3_656
C29 H13 3.3180 no 3_656
C30 H3 3.4931 no 3_657
C30 H8 3.2505 no 3_657
H1 Cl1 2.6653 no 4_454
H1 H21 3.2781 no 2_656
H1 H24 3.5495 no 1_455
H2 Cl1 3.4195 no 4_454
H2 C22 3.3613 no 2_656
H2 C23 3.2512 no 2_656
H2 H21 3.2937 no 2_656
H2 H22 3.1034 no 2_656
H2 H24 3.3868 no 1_455
H2 H27 2.9957 no 2_556
H3 C8 3.3377 no 3_667
H3 C30 3.4931 no 3_657
H3 H5 2.8594 no 3_667
H3 H6 3.4046 no 3_667
H3 H32 3.2344 no 3_657
H3 H33 2.9164 no 3_657
H4 C21 3.2298 no 2_656
H4 C22 3.2305 no 2_656
H4 C23 3.2017 no 2_656
H4 C24 3.1579 no 2_656
H4 C25 3.1322 no 2_656
H4 C26 3.1690 no 2_656
H5 Cl1 3.2904 no 3_667
H5 C5 3.5298 no 3_667
H5 C14 3.2011 no 2_556
H5 C25 3.5208 no 2_656
H5 H3 2.8594 no 3_667
H5 H12 2.6869 no 2_556
H5 H13 3.2354 no 2_556
H5 H14 3.1717 no 2_556
H5 H24 3.3773 no 2_656
H6 Cl2 3.0982 no 3_667
H6 C5 3.5197 no 3_667
H6 C14 3.5512 no 2_556
H6 C17 3.4534 no 4_455
H6 C18 3.3300 no 4_455
H6 H3 3.4046 no 3_667
H6 H12 3.5119 no 2_556
H6 H13 2.9517 no 2_556
H6 H18 3.5297 no 4_455
H6 H19 3.3136 no 4_455
H6 H29 3.3412 no 4_455
H7 N4 3.2861 no 4_455
H7 C16 3.5350 no 4_455
H7 C17 3.4662 no 4_455
H7 C18 3.1243 no 4_455
H7 C19 2.8606 no 4_455
H7 C20 2.9326 no 4_455
H7 C21 3.4727 no 4_455
H7 C26 3.5119 no 4_455
H7 H9 3.4579 no 4_455
H7 H11 2.9389 no 4_455
H7 H19 3.5749 no 4_455
H7 H20 3.2902 no 4_455
H7 H25 3.0780 no 4_455
H8 C30 3.2505 no 3_657
H8 H11 3.2255 no 4_455
H8 H25 3.2990 no 4_455
H8 H32 3.5118 no 3_657
H8 H33 2.7319 no 3_657
H8 H34 3.0329 no 3_657
H9 C10 3.5627 no 4_554
H9 H7 3.4579 no 4_554
H9 H9 3.5114 no 3_656
H9 H10 3.4555 no 3_656
H9 H13 3.2644 no 3_656
H9 H14 3.3003 no 3_656
H10 C29 3.2340 no 3_656
H10 H9 3.4555 no 3_656
H10 H14 3.2106 no 3_656
H10 H30 2.8272 no 3_656
H10 H31 2.8150 no 3_656
H11 C10 3.0158 no 4_554
H11 C11 3.1727 no 4_554
H11 H7 2.9389 no 4_554
H11 H8 3.2255 no 4_554
H12 Cl1 3.0772 no 4_454
H12 C8 3.2520 no 2_546
H12 H5 2.6869 no 2_546
H12 H6 3.5119 no 2_546
H13 Cl2 3.3805 no 4_454
H13 C8 3.4650 no 2_546
H13 C9 3.2952 no 2_546
H13 C29 3.3180 no 3_656
H13 H5 3.2354 no 2_546
H13 H6 2.9517 no 2_546
H13 H9 3.2644 no 3_656
H13 H29 3.0022 no 3_656
H13 H30 3.2802 no 3_656
H13 H31 3.1195 no 3_656
H14 C8 3.3355 no 2_546
H14 H5 3.1717 no 2_546
H14 H9 3.3003 no 3_656
H14 H10 3.2106 no 3_656
H15 C17 3.5926 no 2_656
H15 C18 3.4365 no 2_656
H15 H18 3.2196 no 2_656
H15 H19 2.9032 no 2_656
H15 H20 3.5080 no 4_454
H16 C20 3.3290 no 4_454
H16 C26 3.2315 no 4_454
H16 H20 2.4890 no 4_454
H16 H25 3.0193 no 4_454
H16 H30 3.0185 no 3_656
H17 Cl1 3.5747 no 4_454
H17 C20 3.3612 no 4_454
H17 H19 2.9919 no 2_656
H17 H20 2.7823 no 4_454
H17 H21 2.9483 no 2_656
H18 Cl2 2.7562 no 2_646
H18 H6 3.5297 no 4_554
H18 H15 3.2196 no 2_646
H19 C1 3.4770 no 2_646
H19 C2 3.3841 no 2_646
H19 C15 3.3908 no 2_646
H19 H6 3.3136 no 4_554
H19 H7 3.5749 no 4_554
H19 H15 2.9032 no 2_646
H19 H17 2.9919 no 2_646
H20 C15 3.0469 no 4_555
H20 H7 3.2902 no 4_554
H20 H15 3.5080 no 4_555
H20 H16 2.4890 no 4_555
H20 H17 2.7823 no 4_555
H20 H21 3.4360 no 3_757
H21 N4 3.4550 no 3_757
H21 C2 3.4791 no 2_646
H21 C3 3.4929 no 2_646
H21 C19 3.2693 no 3_757
H21 C20 3.1736 no 3_757
H21 H1 3.2781 no 2_646
H21 H2 3.2937 no 2_646
H21 H17 2.9483 no 2_646
H21 H20 3.4360 no 3_757
H22 Cl1 3.4018 no 3_757
H22 O2 3.3218 no 3_757
H22 N3 3.2735 no 3_757
H22 N4 3.3485 no 3_757
H22 C16 3.1666 no 3_757
H22 C28 2.9446 no 1_655
H22 H2 3.1034 no 2_646
H22 H26 2.9987 no 1_655
H22 H27 2.7893 no 1_655
H22 H28 2.5585 no 1_655
H22 H32 3.3938 no 3_757
H23 C28 3.3106 no 1_655
H23 H26 2.7218 no 1_655
H23 H28 3.1258 no 1_655
H23 H32 2.9229 no 3_757
H23 H34 3.5973 no 3_757
H24 C2 3.5565 no 1_655
H24 C3 3.4664 no 1_655
H24 H1 3.5495 no 1_655
H24 H2 3.3868 no 1_655
H24 H5 3.3773 no 2_646
H25 C10 3.5827 no 4_554
H25 H7 3.0780 no 4_554
H25 H8 3.2990 no 4_554
H25 H16 3.0193 no 4_555
H25 H30 3.2967 no 2_656
H25 H33 3.3508 no 2_656
H26 C23 3.4482 no 1_455
H26 C24 3.3109 no 1_455
H26 H22 2.9987 no 1_455
H26 H23 2.7218 no 1_455
H27 Cl1 3.0998 no 3_657
H27 C23 3.4747 no 1_455
H27 H2 2.9957 no 2_546
H27 H22 2.7893 no 1_455
H28 Cl1 3.5659 no 3_657
H28 O2 2.7555 no 3_657
H28 N3 3.3278 no 3_657
H28 C23 3.3169 no 1_455
H28 H22 2.5585 no 1_455
H28 H23 3.1258 no 1_455
H28 H28 2.8744 no 3_657
H28 H32 3.0316 no 3_657
H29 Cl2 2.7044 no 2_646
H29 H6 3.3412 no 4_554
H29 H13 3.0022 no 3_656
H30 Cl2 3.5517 no 2_646
H30 H10 2.8272 no 3_656
H30 H13 3.2802 no 3_656
H30 H16 3.0185 no 3_656
H30 H25 3.2967 no 2_646
H31 H10 2.8150 no 3_656
H31 H13 3.1195 no 3_656
H32 O2 3.1384 no 3_657
H32 C5 3.4518 no 3_657
H32 C24 3.4551 no 3_757
H32 H3 3.2344 no 3_657
H32 H8 3.5118 no 3_657
H32 H22 3.3938 no 3_757
H32 H23 2.9229 no 3_757
H32 H28 3.0316 no 3_657
H33 Cl1 3.4495 no 3_657
H33 C5 3.5001 no 3_657
H33 H3 2.9164 no 3_657
H33 H8 2.7319 no 3_657
H33 H25 3.3508 no 2_646
H34 H8 3.0329 no 3_657
H34 H23 3.5973 no 3_757

loop_
_geom_torsion_atom_site_label_1
_geom_torsion_atom_site_label_2
_geom_torsion_atom_site_label_3
_geom_torsion_atom_site_label_4
_geom_torsion
_geom_torsion_publ_flag
Cl1 Ni1 O2 N3 -119.99(15) no
Cl1 Ni1 N2 C1 179.82(15) no
Cl1 Ni1 N2 C5 8.6(2) no
Cl1 Ni1 N4 C16 107.92(15) no
Cl1 Ni1 N4 C20 -79.85(19) no
Cl2 Ni1 O1 N1 -79.95(18) no
Cl2 Ni1 N2 C1 80.57(16) no
Cl2 Ni1 N2 C5 -90.65(19) no
Cl2 Ni1 N4 C16 -152.26(15) no
Cl2 Ni1 N4 C20 19.96(19) no
O1 Ni1 O2 N3 66.36(16) no
O2 Ni1 O1 N1 109.36(19) no
O1 Ni1 N2 C1 -8.03(16) no
O1 Ni1 N2 C5 -179.2(3) no
N2 Ni1 O1 N1 11.36(17) no
O1 Ni1 N4 C16 -63.67(17) no
O1 Ni1 N4 C20 108.6(2) no
N4 Ni1 O1 N1 -175.41(19) no
O2 Ni1 N2 C1 -86.79(18) no
O2 Ni1 N2 C5 102.0(2) no
N2 Ni1 O2 N3 141.42(16) no
O2 Ni1 N4 C16 17.22(16) no
O2 Ni1 N4 C20 -170.6(2) no
N4 Ni1 O2 N3 -23.13(15) no
Ni1 O1 N1 C1 -13.0(4) no
Ni1 O1 N1 C12 164.87(15) no
Ni1 O2 N3 C16 25.8(3) no
Ni1 O2 N3 C27 -150.13(15) no
O1 N1 C1 N2 6.0(4) no
O1 N1 C1 C2 -174.8(3) no
O1 N1 C12 C13 -6.2(4) no
O1 N1 C12 C14 111.5(3) no
O1 N1 C12 C15 -125.4(3) no
C1 N1 C12 C13 171.4(3) no
C1 N1 C12 C14 -70.9(4) no
C1 N1 C12 C15 52.2(5) no
C12 N1 C1 N2 -171.6(3) no
C12 N1 C1 C2 7.6(5) no
Ni1 N2 C1 N1 4.1(4) no
Ni1 N2 C1 C2 -175.10(19) no
Ni1 N2 C5 C4 169.88(19) no
C1 N2 C5 C4 -1.1(5) no
C5 N2 C1 N1 175.9(3) no
C5 N2 C1 C2 -3.2(5) no
O2 N3 C16 N4 -11.2(4) no
O2 N3 C16 C17 167.9(3) no
O2 N3 C27 C28 6.2(4) no
O2 N3 C27 C29 122.7(3) no
O2 N3 C27 C30 -114.4(3) no
C16 N3 C27 C28 -169.2(3) no
C16 N3 C27 C29 -52.7(4) no
C16 N3 C27 C30 70.1(4) no
C27 N3 C16 N4 164.3(3) no
C27 N3 C16 C17 -16.7(5) no
Ni1 N4 C16 N3 -9.7(3) no
Ni1 N4 C16 C17 171.17(17) no
Ni1 N4 C20 C19 -171.12(18) no
C16 N4 C20 C19 0.9(5) no
C20 N4 C16 N3 177.6(3) no
C20 N4 C16 C17 -1.5(4) no
N1 C1 C2 C3 -175.4(3) no
N2 C1 C2 C3 3.7(5) no
C1 C2 C3 C4 0.1(6) no
C2 C3 C4 C5 -4.1(5) no
C2 C3 C4 C6 175.4(3) no
C3 C4 C5 N2 4.7(5) no
C3 C4 C6 C7 -48.7(5) no
C3 C4 C6 C11 133.1(4) no
C5 C4 C6 C7 130.7(4) no
C5 C4 C6 C11 -47.5(5) no
C6 C4 C5 N2 -174.7(3) no
C4 C6 C7 C8 -178.5(3) no
C4 C6 C11 C10 179.1(3) no
C7 C6 C11 C10 0.9(6) no
C11 C6 C7 C8 -0.3(6) no
C6 C7 C8 C9 0.7(7) no
C7 C8 C9 C10 -1.6(7) no
C8 C9 C10 C11 2.2(7) no
C9 C10 C11 C6 -1.9(7) no
N3 C16 C17 C18 -178.0(3) no
N4 C16 C17 C18 1.0(5) no
C16 C17 C18 C19 0.2(5) no
C17 C18 C19 C20 -0.8(5) no
C17 C18 C19 C21 -179.8(3) no
C18 C19 C20 N4 0.3(5) no
C18 C19 C21 C22 -38.4(5) no
C18 C19 C21 C26 141.9(4) no
C20 C19 C21 C22 142.7(3) no
C20 C19 C21 C26 -37.1(5) no
C21 C19 C20 N4 179.3(3) no
C19 C21 C22 C23 -179.7(3) no
C19 C21 C26 C25 179.7(4) no
C22 C21 C26 C25 -0.1(6) no
C26 C21 C22 C23 0.1(6) no
C21 C22 C23 C24 0.7(7) no
C22 C23 C24 C25 -1.6(9) no
C23 C24 C25 C26 1.6(9) no
C24 C25 C26 C21 -0.7(8) no
